data_7204290
loop_
_publ_author_name
'Nishimura, Kazukuni'
'Khasanov, Salavat S.'
'Saito, Gunzi'

_publ_section_title
;
 Charge transfer, proton transfer and clathrate compounds of
 dihydrotetracyanodiphenoquinodimethane (H2TCNDQ) having highly acidic
 protonsElectronic supplementary information (ESI) available: elemental
 analysis results for H2TCNDQ complexes. See
 http://www.rsc.org/suppdata/jm/b1/b109503j/
;
_journal_issue 6
_journal_name_full 'Journal of Materials Chemistry'
_journal_page_first 1693
_journal_paper_doi 10.1039/b109503j
_journal_volume 12
_journal_year 2002
_chemical_formula_moiety 'C10 H8 O4 S4, C18 H10 N4'
_chemical_formula_sum 'C28 H18 N4 O4 S4'
_chemical_formula_weight 602.74
_space_group_IT_number 2
_symmetry_cell_setting triclinic
_symmetry_space_group_name_Hall '-P 1'
_symmetry_space_group_name_H-M 'P -1'
_atom_sites_solution_hydrogens 'Fourier difference'
_atom_sites_solution_primary 'direct method'
_atom_sites_solution_secondary 'Fourier difference'
_atom_type_scat_source 'International Tables (1974)'
_cell_angle_alpha 79.531(8)
_cell_angle_beta 88.090(9)
_cell_angle_gamma 84.89(1)
_cell_formula_units_Z 1
_cell_length_a 5.4345(7)
_cell_length_b 8.718(1)
_cell_length_c 14.358(1)
_cell_measurement_reflns_used 21
_cell_measurement_theta_max 55
_cell_measurement_theta_min 0
_cell_volume 666.17(13)
_computing_cell_refinement 'MXC(MAC Science)'
_computing_data_collection 'MXC(MAC Science)'
_computing_data_reduction Crystan
_computing_molecular_graphics 'ORTEP III'
_computing_structure_refinement 'Crystan 6.3'
_computing_structure_solution SIR92
_diffrn_ambient_temperature 295(2)
_diffrn_measured_fraction_theta_full 1.000
_diffrn_measured_fraction_theta_max 1.000
_diffrn_measurement_device_type 'Mac Science MXCchi'
_diffrn_measurement_method theta/2theta
_diffrn_orient_matrix_type standard
_diffrn_orient_matrix_UB_11 -0.16918
_diffrn_orient_matrix_UB_12 0.04279
_diffrn_orient_matrix_UB_13 0.01687
_diffrn_orient_matrix_UB_21 0.04075
_diffrn_orient_matrix_UB_22 -0.02781
_diffrn_orient_matrix_UB_23 0.06874
_diffrn_orient_matrix_UB_31 0.06213
_diffrn_orient_matrix_UB_32 0.10536
_diffrn_orient_matrix_UB_33 -0.00284
_diffrn_radiation_monochromator Graphite
_diffrn_radiation_type 'Mo K-alpha'
_diffrn_radiation_wavelength 0.71073
_diffrn_reflns_av_R_equivalents 0.0000
_diffrn_reflns_limit_h_max 7
_diffrn_reflns_limit_h_min -7
_diffrn_reflns_limit_k_max 11
_diffrn_reflns_limit_k_min 0
_diffrn_reflns_limit_l_max 18
_diffrn_reflns_limit_l_min -18
_diffrn_reflns_number 3347
_diffrn_reflns_theta_full 27.50
_diffrn_reflns_theta_max 27.50
_exptl_absorpt_coefficient_mu 0.384
_exptl_absorpt_correction_type none
_exptl_crystal_colour red
_exptl_crystal_density_diffrn 1.502
_exptl_crystal_description plate
_exptl_crystal_F_000 310
_exptl_crystal_size_max 0.7
_exptl_crystal_size_mid 0.3
_exptl_crystal_size_min 0.1
_refine_diff_density_max 0.28
_refine_diff_density_min -0.25
_refine_ls_extinction_method None
_refine_ls_goodness_of_fit_obs 0.488
_refine_ls_hydrogen_treatment refall
_refine_ls_number_parameters 217
_refine_ls_number_reflns 2391
_refine_ls_R_factor_obs 0.038
_refine_ls_shift/su_max 0.1289
_refine_ls_shift/su_mean 0.0076
_refine_ls_structure_factor_coef F
_refine_ls_weighting_scheme unit
_refine_ls_wR_factor_obs 0.038
_reflns_number_gt 2816
_reflns_number_total 2816
_reflns_observed_criterion refl_observed_if_I_>_2.00_sigma(I)
_cod_data_source_file b109503j.txt
_cod_data_source_block (BO)(H2TCNDQ)
_cod_depositor_comments
;
The following automatic conversions were performed:
'_symmetry_cell_setting' value 'Triclinic' changed to 'triclinic'
according to '/home/adriana/struct/CIF-dictionaries/cif_core.dic'
dictionary named 'cif_core.dic' version 2.4.1 from
2010-06-29.

'_refine_ls_weighting_scheme' value 'Unit' changed to 'unit'
according to '/home/adriana/struct/CIF-dictionaries/cif_core.dic'
dictionary named 'cif_core.dic' version 2.4.1 from 2010-06-29.

Automatic conversion script
Id: cif_fix_enum 1555 2011-01-17 13:19:09Z saulius 

The following automatic conversions were performed:

'_diffrn_ambient_temperature' value 'Room Temterature' was changed to
'295(2)' - the room/ambient temperature average [293;298] in
Kelvins(K) was taken.

'_atom_site_thermal_displace_type' tag value
'Uij' was replaced with 'Uani' value 20 times.

Automatic conversion script
Id: cif_fix_values 1646 2011-03-28 12:23:43Z adriana 
;
_cod_original_cell_volume 666.2(1)
_cod_original_sg_symbol_H-M P-1
_cod_database_code 7204290

loop_
_symmetry_equiv_pos_as_xyz
+X,+Y,+Z
-X,-Y,-Z

loop_
_atom_site_aniso_label
_atom_site_aniso_U_11
_atom_site_aniso_U_22
_atom_site_aniso_U_33
_atom_site_aniso_U_12
_atom_site_aniso_U_13
_atom_site_aniso_U_23
C1 0.077(2) 0.055(2) 0.051(2) -0.006(2) -0.017(2) -0.007(1)
C2 0.085(2) 0.067(2) 0.044(2) -0.019(2) 0.002(2) -0.013(1)
C3 0.051(1) 0.043(1) 0.040(1) -0.006(1) -0.005(1) -0.003(1)
C4 0.048(1) 0.044(1) 0.045(1) -0.005(1) 0.001(1) -0.009(1)
C5 0.039(1) 0.033(1) 0.047(1) 0.001(1) -0.002(1) -0.005(1)
C10 0.045(1) 0.064(2) 0.034(1) -0.011(1) -0.001(1) -0.011(1)
C11 0.038(1) 0.043(1) 0.031(1) -0.005(1) -0.001(1) -0.009(1)
C12 0.064(2) 0.055(2) 0.029(1) -0.014(1) -0.006(1) -0.009(1)
C13 0.034(1) 0.037(1) 0.028(1) 0.000(1) -0.002(1) -0.007(1)
C14 0.033(1) 0.054(1) 0.035(1) -0.011(1) -0.001(1) -0.009(1)
C15 0.034(1) 0.055(1) 0.032(1) -0.010(1) 0.004(1) -0.007(1)
C16 0.031(1) 0.031(1) 0.030(1) 0.003(1) 0.000(1) -0.006(1)
C17 0.040(1) 0.042(1) 0.035(1) -0.012(1) -0.001(1) -0.009(1)
C18 0.043(1) 0.044(1) 0.031(1) -0.012(1) 0.003(1) -0.004(1)
N19 0.055(2) 0.116(2) 0.060(2) -0.031(2) -0.002(1) -0.023(2)
N20 0.127(3) 0.065(2) 0.038(1) -0.035(2) -0.012(1) -0.001(1)
O6 0.066(1) 0.049(1) 0.048(1) 0.002(1) -0.017(1) -0.004(1)
O7 0.064(1) 0.063(1) 0.049(1) -0.002(1) 0.002(1) -0.019(1)
S8 0.0527(4) 0.0452(4) 0.0512(4) 0.0116(3) -.0115(3) -.0111(3)
S9 0.0443(4) 0.0471(4) 0.0534(4) 0.0057(3) -.0044(3) -.0140(3)

loop_
_atom_site_label
_atom_site_fract_x
_atom_site_fract_y
_atom_site_fract_z
_atom_site_U_iso_or_equiv
_atom_site_occupancy
_atom_site_thermal_displace_type
C1 0.0964(6) -0.0124(4) 0.6595(2) 0.062(2) 1.000 Uani
C2 0.3596(7) -0.0581(4) 0.6337(2) 0.066(2) 1.000 Uani
C3 0.2561(5) 0.0367(3) 0.7962(2) 0.045(1) 1.000 Uani
C4 0.4366(5) -0.0738(3) 0.7919(2) 0.046(1) 1.000 Uani
C5 0.4690(4) -0.0031(3) 0.9562(2) 0.040(1) 1.000 Uani
C10 0.6551(5) 0.3969(3) 0.6355(2) 0.048(1) 1.000 Uani
C11 0.8920(4) 0.4506(3) 0.6565(2) 0.037(1) 1.000 Uani
C12 0.9339(5) 0.5956(3) 0.5903(2) 0.050(1) 1.000 Uani
C13 0.9135(4) 0.4696(3) 0.7599(1) 0.034(1) 1.000 Uani
C14 0.7559(4) 0.4034(3) 0.8299(2) 0.041(1) 1.000 Uani
C15 0.7895(4) 0.4154(3) 0.9233(2) 0.041(1) 1.000 Uani
C16 0.9805(4) 0.4942(2) 0.9498(1) 0.0312(9) 1.000 Uani
C17 1.1351(4) 0.5618(3) 0.8774(2) 0.039(1) 1.000 Uani
C18 1.1027(5) 0.5500(3) 0.7841(2) 0.040(1) 1.000 Uani
H1A 0.003(5) -0.112(3) 0.690(2) 0.061(8) 1.000 Uiso
H1B 0.010(6) 0.043(4) 0.605(2) 0.08(1) 1.000 Uiso
H2A 0.462(5) 0.037(4) 0.608(2) 0.068(9) 1.000 Uiso
H2B 0.367(6) -0.121(4) 0.588(2) 0.07(1) 1.000 Uiso
H11 1.010(5) 0.376(3) 0.643(2) 0.041(7) 1.000 Uiso
H14 0.630(5) 0.349(3) 0.815(2) 0.047(7) 1.000 Uiso
H15 0.680(5) 0.372(3) 0.969(2) 0.043(7) 1.000 Uiso
H17 1.268(4) 0.613(3) 0.891(2) 0.041(7) 1.000 Uiso
H18 1.213(4) 0.591(3) 0.736(2) 0.041(7) 1.000 Uiso
N19 0.4730(5) 0.3557(4) 0.6190(2) 0.077(2) 1.000 Uani
N20 0.9708(6) 0.7073(3) 0.5400(2) 0.077(2) 1.000 Uani
O6 0.0883(4) 0.0928(2) 0.7267(1) 0.055(1) 1.000 Uani
O7 0.4897(4) -0.1466(2) 0.7157(1) 0.059(1) 1.000 Uani
S8 0.22070(13) 0.11750(8) 0.89920(5) 0.0506(3) 1.000 Uani
S9 0.63100(12) -0.13200(8) 0.88900(5) 0.0489(3) 1.000 Uani

loop_
_geom_angle_atom_site_label_1
_geom_angle_atom_site_label_2
_geom_angle_atom_site_label_3
_geom_angle
_geom_angle_site_symmetry_1
_geom_angle_site_symmetry_2
_geom_angle_site_symmetry_3
_geom_angle_publ_flag
C2 C1 O6 110.3(3) . . . yes
C1 C2 O7 110.8(3) . . . yes
C4 C3 O6 125.3(3) . . . yes
C4 C3 S8 118.4(2) . . . yes
O6 C3 S8 116.2(2) . . . yes
C3 C4 O7 125.2(3) . . . yes
C3 C4 S9 118.7(2) . . . yes
O7 C4 S9 116.1(2) . . . yes
C5 C5 S8 122.0(2) 2_657 . . yes
C5 C5 S9 122.2(2) 2_657 . . yes
S8 C5 S9 115.9(2) . . . yes
C11 C10 N19 179.8(3) . . . yes
C10 C11 C12 109.1(3) . . . yes
C10 C11 C13 113.6(2) . . . yes
C12 C11 C13 111.9(2) . . . yes
C11 C12 N20 178.6(4) . . . yes
C11 C13 C14 121.8(2) . . . yes
C11 C13 C18 119.0(2) . . . yes
C14 C13 C18 119.1(2) . . . yes
C13 C14 C15 120.3(3) . . . yes
C14 C15 C16 121.8(3) . . . yes
C15 C16 C16 122.1(2) . . 2_767 yes
C15 C16 C17 116.7(2) . . . yes
C16 C16 C17 121.2(2) 2_767 . . yes
C16 C17 C18 121.7(3) . . . yes
C13 C18 C17 120.4(3) . . . yes
C1 O6 C3 109.5(3) . . . yes
C2 O7 C4 109.1(3) . . . yes
C3 S8 C5 93.7(2) . . . yes
C4 S9 C5 93.3(2) . . . yes
C2 C1 H1A 111.2(16) . . . yes
C2 C1 H1B 110.8(21) . . . yes
H1A C1 H1B 109.4(25) . . . yes
H1A C1 O6 108.8(16) . . . yes
H1B C1 O6 106.2(21) . . . yes
C1 C2 H2A 113.7(17) . . . yes
C1 C2 H2B 111.0(20) . . . yes
H2A C2 H2B 107.6(26) . . . yes
H2A C2 O7 106.2(17) . . . yes
H2B C2 O7 107.3(20) . . . yes
C10 C11 H11 105.5(16) . . . yes
C12 C11 H11 106.7(16) . . . yes
C13 C11 H11 109.7(16) . . . yes
C13 C14 H14 120.5(16) . . . yes
C15 C14 H14 119.2(16) . . . yes
C14 C15 H15 119.0(16) . . . yes
C16 C15 H15 119.2(16) . . . yes
C16 C17 H17 120.7(15) . . . yes
C18 C17 H17 117.5(16) . . . yes
C13 C18 H18 118.3(15) . . . yes
C17 C18 H18 121.3(15) . . . yes

loop_
_geom_bond_atom_site_label_1
_geom_bond_atom_site_label_2
_geom_bond_distance
_geom_bond_site_symmetry_1
_geom_bond_site_symmetry_2
_geom_bond_publ_flag
C1 C2 1.503(6) . . yes
C1 O6 1.444(4) . . yes
C2 O7 1.452(4) . . yes
C3 C4 1.320(4) . . yes
C3 O6 1.368(4) . . yes
C3 S8 1.748(3) . . yes
C4 O7 1.372(4) . . yes
C4 S9 1.750(3) . . yes
C5 C5 1.325(4) . 2_657 yes
C5 S8 1.762(3) . . yes
C5 S9 1.769(3) . . yes
C10 C11 1.467(4) . . yes
C10 N19 1.129(4) . . yes
C11 C12 1.467(4) . . yes
C11 C13 1.533(3) . . yes
C12 N20 1.131(4) . . yes
C13 C14 1.377(4) . . yes
C13 C18 1.382(4) . . yes
C14 C15 1.383(4) . . yes
C15 C16 1.394(4) . . yes
C16 C16 1.487(3) . 2_767 yes
C16 C17 1.393(4) . . yes
C17 C18 1.380(4) . . yes
C1 H1A 1.06(3) . . yes
C1 H1B 0.95(4) . . yes
C2 H2A 1.04(4) . . yes
C2 H2B 0.93(4) . . yes
C11 H11 0.92(3) . . yes
C14 H14 0.92(3) . . yes
C15 H15 0.93(3) . . yes
C17 H17 0.92(3) . . yes
C18 H18 0.94(3) . . yes
